data_7020556
loop_
_publ_author_name
'Leeland, James W.'
'Finn, Colin'
'Escuyer, B\'ereng\`ere'
'Kawaguchi, Hiroyuki'
'Nichol, Gary S.'
'Slawin, Alexandra M. Z.'
'Love, Jason B.'

_publ_section_title
;
 Synthesis and structures of transition metal pacman complexes of
 heteroditopic Schiff-base pyrrole macrocycles.
;
_journal_issue 45
_journal_name_full 'Dalton transactions (Cambridge, England : 2003)'
_journal_page_first 13815
_journal_page_last 13831
_journal_paper_doi 10.1039/c2dt31850d
_journal_volume 41
_journal_year 2012
_chemical_formula_moiety 'C40 H33 N5 O2 Pd'
_chemical_formula_sum 'C40 H33 N5 O2 Pd'
_chemical_formula_weight 722.11
_chemical_name_systematic
;
?
;
_space_group_IT_number 14
_symmetry_cell_setting monoclinic
_symmetry_space_group_name_Hall '-P 2ybc'
_symmetry_space_group_name_H-M 'P 1 21/c 1'
_atom_sites_solution_hydrogens geom
_atom_sites_solution_primary direct
_atom_sites_solution_secondary difmap
_audit_creation_method SHELXL-97
_cell_angle_alpha 90.00
_cell_angle_beta 97.840(3)
_cell_angle_gamma 90.00
_cell_formula_units_Z 4
_cell_length_a 8.6736(3)
_cell_length_b 14.6814(4)
_cell_length_c 25.5451(8)
_cell_measurement_reflns_used 11216
_cell_measurement_temperature 150(2)
_cell_measurement_theta_max 29.1335
_cell_measurement_theta_min 2.8834
_cell_volume 3222.52(18)
_computing_cell_refinement
;
CrysAlisPro, Oxford Diffraction Ltd.,
Version 1.171.34.40 (release 27-08-2010 CrysAlis171 .NET)
(compiled Aug 27 2010,11:50:40)
;
_computing_data_collection
;
CrysAlisPro, Oxford Diffraction Ltd.,
Version 1.171.34.40 (release 27-08-2010 CrysAlis171 .NET)
(compiled Aug 27 2010,11:50:40)
;
_computing_data_reduction
;
CrysAlisPro, Oxford Diffraction Ltd.,
Version 1.171.34.40 (release 27-08-2010 CrysAlis171 .NET)
(compiled Aug 27 2010,11:50:40)
;
_computing_structure_refinement 'SHELXL-97 (Sheldrick, 2008)'
_computing_structure_solution SIR92
_diffrn_ambient_temperature 150(2)
_diffrn_detector_area_resol_mean 16.1042
_diffrn_measured_fraction_theta_full 0.984
_diffrn_measured_fraction_theta_max 0.984
_diffrn_measurement_device_type 'Xcalibur, Eos'
_diffrn_measurement_method '\w scans'
_diffrn_radiation_monochromator graphite
_diffrn_radiation_source 'Enhance (Mo) X-ray Source'
_diffrn_radiation_type 'Mo K\a'
_diffrn_radiation_wavelength 0.71073
_diffrn_reflns_av_R_equivalents 0.0567
_diffrn_reflns_av_sigmaI/netI 0.0580
_diffrn_reflns_limit_h_max 11
_diffrn_reflns_limit_h_min -11
_diffrn_reflns_limit_k_max 18
_diffrn_reflns_limit_k_min -19
_diffrn_reflns_limit_l_max 32
_diffrn_reflns_limit_l_min -32
_diffrn_reflns_number 29081
_diffrn_reflns_theta_full 27.50
_diffrn_reflns_theta_max 27.50
_diffrn_reflns_theta_min 2.89
_diffrn_standards_decay_% 0
_diffrn_standards_number 0
_exptl_absorpt_coefficient_mu 0.621
_exptl_absorpt_correction_T_max 1.00000
_exptl_absorpt_correction_T_min 0.74721
_exptl_absorpt_correction_type multi-scan
_exptl_absorpt_process_details
;
CrysAlisPro, Oxford Diffraction Ltd.,
Version 1.171.34.40 (release 27-08-2010 CrysAlis171 .NET)
(compiled Aug 27 2010,11:50:40)
Empirical absorption correction using spherical harmonics,
implemented in SCALE3 ABSPACK scaling algorithm.
;
_exptl_crystal_colour Yellow
_exptl_crystal_density_diffrn 1.488
_exptl_crystal_density_method 'not measured'
_exptl_crystal_description Plate
_exptl_crystal_F_000 1480
_exptl_crystal_size_max 0.1
_exptl_crystal_size_mid 0.09
_exptl_crystal_size_min 0.03
_refine_diff_density_max 1.000
_refine_diff_density_min -0.833
_refine_diff_density_rms 0.086
_refine_ls_extinction_method none
_refine_ls_goodness_of_fit_ref 1.083
_refine_ls_hydrogen_treatment riding
_refine_ls_matrix_type full
_refine_ls_number_parameters 434
_refine_ls_number_reflns 7284
_refine_ls_number_restraints 0
_refine_ls_restrained_S_all 1.083
_refine_ls_R_factor_all 0.0572
_refine_ls_R_factor_gt 0.0435
_refine_ls_shift/su_max 0.004
_refine_ls_shift/su_mean 0.000
_refine_ls_structure_factor_coef Fsqd
_refine_ls_weighting_details 'calc w=1/[\s^2^(Fo^2^)+(0.0419P)^2^+0.2599P] where P=(Fo^2^+2Fc^2^)/3'
_refine_ls_weighting_scheme calc
_refine_ls_wR_factor_gt 0.0948
_refine_ls_wR_factor_ref 0.1023
_reflns_number_gt 6001
_reflns_number_total 7284
_reflns_threshold_expression >2\s(I)
_cod_data_source_file c2dt31850d.txt
_cod_data_source_block j10095_Pd(LfNMe)
_cod_depositor_comments
;
The following automatic conversions were performed:

'_symmetry_cell_setting' value 'MONOCLINIC' changed to 'monoclinic'
according to /home/saulius/struct/CIF-dictionaries/cif_core.dic
dictionary named 'cif_core.dic' version 2.4.2 from 2011-04-26.

Automatic conversion script
Id: cif_fix_values 1891 2012-01-12 08:04:46Z andrius 
;
_cod_original_cell_volume 3222.52(17)
_cod_database_code 7020556

loop_
_symmetry_equiv_pos_as_xyz
'x, y, z'
'-x, y+1/2, -z+1/2'
'-x, -y, -z'
'x, -y-1/2, z-1/2'

loop_
_atom_site_label
_atom_site_type_symbol
_atom_site_fract_x
_atom_site_fract_y
_atom_site_fract_z
_atom_site_U_iso_or_equiv
_atom_site_adp_type
_atom_site_occupancy
_atom_site_symmetry_multiplicity
_atom_site_calc_flag
_atom_site_refinement_flags
C1 C 0.5787(3) 0.22582(18) 0.82447(11) 0.0234(6) Uani 1 1 d .
H1 H 0.5228 0.2722 0.8041 0.028 Uiso 1 1 calc R
C2 C 0.6426(3) 0.15152(19) 0.79991(10) 0.0216(6) Uani 1 1 d .
C3 C 0.6400(3) 0.11472(19) 0.74906(11) 0.0246(6) Uani 1 1 d .
H3 H 0.5943 0.1416 0.7168 0.030 Uiso 1 1 calc R
C4 C 0.7170(3) 0.0316(2) 0.75477(11) 0.0262(6) Uani 1 1 d .
H4 H 0.7330 -0.0089 0.7270 0.031 Uiso 1 1 calc R
C5 C 0.7667(3) 0.01806(18) 0.80887(10) 0.0216(6) Uani 1 1 d .
C6 C 0.8701(3) -0.05538(18) 0.83710(10) 0.0218(6) Uani 1 1 d .
C7 C 1.0412(3) -0.02733(19) 0.83515(10) 0.0226(6) Uani 1 1 d .
C8 C 1.1191(3) 0.0478(2) 0.85742(11) 0.0309(7) Uani 1 1 d .
H8 H 1.0686 0.0909 0.8770 0.037 Uiso 1 1 calc R
C9 C 1.2751(4) 0.0586(2) 0.85021(13) 0.0422(9) Uani 1 1 d .
H9 H 1.3321 0.1093 0.8658 0.051 Uiso 1 1 calc R
C10 C 1.3474(4) -0.0028(3) 0.82095(14) 0.0470(10) Uani 1 1 d .
H10 H 1.4530 0.0067 0.8162 0.056 Uiso 1 1 calc R
C11 C 1.2695(3) -0.0774(3) 0.79860(13) 0.0414(8) Uani 1 1 d .
H11 H 1.3199 -0.1192 0.7782 0.050 Uiso 1 1 calc R
C12 C 1.1143(3) -0.0911(2) 0.80630(11) 0.0288(7) Uani 1 1 d .
C13 C 1.0061(3) -0.1650(2) 0.78980(11) 0.0292(7) Uani 1 1 d .
C14 C 1.0263(4) -0.2461(2) 0.76414(13) 0.0435(9) Uani 1 1 d .
H14 H 1.1233 -0.2598 0.7526 0.052 Uiso 1 1 calc R
C15 C 0.9046(4) -0.3067(2) 0.75543(13) 0.0454(9) Uani 1 1 d .
H15 H 0.9188 -0.3632 0.7385 0.054 Uiso 1 1 calc R
C16 C 0.7633(4) -0.2866(2) 0.77086(13) 0.0417(8) Uani 1 1 d .
H16 H 0.6801 -0.3289 0.7640 0.050 Uiso 1 1 calc R
C17 C 0.7398(3) -0.2052(2) 0.79645(11) 0.0309(7) Uani 1 1 d .
H17 H 0.6413 -0.1912 0.8068 0.037 Uiso 1 1 calc R
C18 C 0.8630(3) -0.1452(2) 0.80646(11) 0.0246(6) Uani 1 1 d .
C19 C 0.8460(3) -0.07162(19) 0.89402(11) 0.0236(6) Uani 1 1 d .
C20 C 0.8793(3) -0.1487(2) 0.92635(11) 0.0281(6) Uani 1 1 d .
H20 H 0.9114 -0.2066 0.9152 0.034 Uiso 1 1 calc R
C21 C 0.8572(4) -0.1252(2) 0.97726(12) 0.0323(7) Uani 1 1 d .
H21 H 0.8705 -0.1637 1.0074 0.039 Uiso 1 1 calc R
C22 C 0.8114(3) -0.03355(19) 0.97560(11) 0.0269(6) Uani 1 1 d .
C23 C 0.7748(3) 0.0348(2) 1.01067(11) 0.0291(7) Uani 1 1 d .
H23 H 0.7809 0.0228 1.0474 0.035 Uiso 1 1 calc R
C24 C 0.7111(4) 0.1862(2) 1.02831(10) 0.0292(7) Uani 1 1 d .
C25 C 0.6199(4) 0.1717(2) 1.06810(12) 0.0413(8) Uani 1 1 d .
H25 H 0.5641 0.1162 1.0695 0.050 Uiso 1 1 calc R
C26 C 0.6105(5) 0.2390(2) 1.10592(13) 0.0534(10) Uani 1 1 d .
H26 H 0.5478 0.2296 1.1331 0.064 Uiso 1 1 calc R
C27 C 0.6917(5) 0.3187(2) 1.10399(13) 0.0494(10) Uani 1 1 d .
H27 H 0.6876 0.3632 1.1308 0.059 Uiso 1 1 calc R
C28 C 0.7794(4) 0.3356(2) 1.06377(12) 0.0365(8) Uani 1 1 d .
H28 H 0.8345 0.3913 1.0627 0.044 Uiso 1 1 calc R
C29 C 0.7864(3) 0.2702(2) 1.02483(11) 0.0278(7) Uani 1 1 d .
C30 C 0.9063(4) 0.37304(19) 0.97111(12) 0.0333(7) Uani 1 1 d .
H30A H 0.9954 0.3948 0.9964 0.040 Uiso 1 1 calc R
H30B H 0.8164 0.4136 0.9735 0.040 Uiso 1 1 calc R
C31 C 0.9480(4) 0.3737(2) 0.91534(12) 0.0343(7) Uani 1 1 d .
H31A H 1.0462 0.3398 0.9145 0.041 Uiso 1 1 calc R
H31B H 0.8651 0.3426 0.8914 0.041 Uiso 1 1 calc R
C32 C 1.0417(4) 0.4673(3) 0.84931(13) 0.0519(10) Uani 1 1 d .
H32A H 0.9774 0.4336 0.8213 0.078 Uiso 1 1 calc R
H32B H 1.1439 0.4382 0.8569 0.078 Uiso 1 1 calc R
H32C H 1.0545 0.5302 0.8378 0.078 Uiso 1 1 calc R
C33 C 0.8237(4) 0.5233(2) 0.89038(13) 0.0409(8) Uani 1 1 d .
H33A H 0.8551 0.5873 0.8857 0.049 Uiso 1 1 calc R
H33B H 0.7789 0.5204 0.9240 0.049 Uiso 1 1 calc R
C34 C 0.6952(4) 0.5009(2) 0.84617(13) 0.0400(8) Uani 1 1 d .
H34A H 0.6117 0.5469 0.8460 0.048 Uiso 1 1 calc R
H34B H 0.7370 0.5057 0.8121 0.048 Uiso 1 1 calc R
C35 C 0.5438(3) 0.39231(19) 0.89021(12) 0.0285(7) Uani 1 1 d .
C36 C 0.4734(4) 0.4573(2) 0.91875(14) 0.0415(8) Uani 1 1 d .
H36 H 0.4842 0.5202 0.9111 0.050 Uiso 1 1 calc R
C37 C 0.3876(4) 0.4312(2) 0.95810(14) 0.0443(9) Uani 1 1 d .
H37 H 0.3384 0.4763 0.9767 0.053 Uiso 1 1 calc R
C38 C 0.3726(4) 0.3412(2) 0.97055(13) 0.0396(8) Uani 1 1 d .
H38 H 0.3143 0.3238 0.9978 0.048 Uiso 1 1 calc R
C39 C 0.4435(3) 0.2760(2) 0.94294(11) 0.0316(7) Uani 1 1 d .
H39 H 0.4346 0.2135 0.9518 0.038 Uiso 1 1 calc R
C40 C 0.5273(3) 0.30024(19) 0.90258(11) 0.0253(6) Uani 1 1 d .
N1 N 0.5986(3) 0.22915(15) 0.87610(9) 0.0234(5) Uani 1 1 d .
N2 N 0.7225(3) 0.09082(15) 0.83509(8) 0.0215(5) Uani 1 1 d .
N3 N 0.8076(3) -0.00327(15) 0.92468(9) 0.0240(5) Uani 1 1 d .
N4 N 0.7321(3) 0.11536(16) 0.99139(9) 0.0280(6) Uani 1 1 d .
N5 N 0.9663(3) 0.46725(18) 0.89673(10) 0.0364(6) Uani 1 1 d .
O1 O 0.8680(2) 0.28130(13) 0.98329(7) 0.0305(5) Uani 1 1 d .
O2 O 0.6280(2) 0.41104(14) 0.84988(8) 0.0349(5) Uani 1 1 d .
Pd1 Pd 0.71857(2) 0.116185(14) 0.909466(8) 0.02179(8) Uani 1 1 d .

loop_
_atom_site_aniso_label
_atom_site_aniso_U_11
_atom_site_aniso_U_22
_atom_site_aniso_U_33
_atom_site_aniso_U_23
_atom_site_aniso_U_13
_atom_site_aniso_U_12
C1 0.0200(14) 0.0234(15) 0.0260(15) 0.0047(11) 0.0005(11) -0.0028(11)
C2 0.0175(13) 0.0261(14) 0.0218(14) 0.0046(11) 0.0046(11) -0.0033(11)
C3 0.0196(14) 0.0336(16) 0.0211(15) 0.0030(12) 0.0045(11) -0.0021(12)
C4 0.0212(14) 0.0352(17) 0.0240(15) -0.0084(12) 0.0098(12) -0.0039(12)
C5 0.0137(13) 0.0256(15) 0.0272(15) -0.0028(11) 0.0091(11) -0.0051(11)
C6 0.0140(13) 0.0250(15) 0.0275(15) -0.0025(11) 0.0069(11) -0.0020(11)
C7 0.0161(13) 0.0299(16) 0.0220(14) 0.0061(11) 0.0035(11) -0.0041(11)
C8 0.0313(16) 0.0326(17) 0.0281(16) 0.0093(13) 0.0013(13) -0.0082(13)
C9 0.0297(17) 0.052(2) 0.0413(19) 0.0219(16) -0.0097(15) -0.0251(16)
C10 0.0159(15) 0.071(3) 0.054(2) 0.0267(19) 0.0066(15) -0.0041(16)
C11 0.0181(15) 0.059(2) 0.049(2) 0.0151(18) 0.0115(14) 0.0063(16)
C12 0.0155(14) 0.0424(18) 0.0289(16) 0.0073(13) 0.0048(12) 0.0039(13)
C13 0.0218(15) 0.0383(18) 0.0281(16) -0.0051(13) 0.0055(12) 0.0055(13)
C14 0.0340(18) 0.051(2) 0.047(2) -0.0116(16) 0.0083(16) 0.0194(16)
C15 0.051(2) 0.039(2) 0.043(2) -0.0171(16) -0.0036(17) 0.0115(17)
C16 0.040(2) 0.0351(19) 0.046(2) -0.0070(15) -0.0084(16) -0.0026(15)
C17 0.0234(15) 0.0300(17) 0.0387(17) -0.0063(13) 0.0021(13) 0.0002(13)
C18 0.0187(14) 0.0275(15) 0.0276(15) -0.0018(12) 0.0037(12) 0.0029(12)
C19 0.0186(13) 0.0234(15) 0.0299(15) -0.0024(12) 0.0071(11) -0.0011(11)
C20 0.0301(16) 0.0205(14) 0.0350(17) 0.0002(12) 0.0086(13) 0.0043(12)
C21 0.0372(18) 0.0267(17) 0.0344(18) 0.0088(13) 0.0100(14) 0.0039(13)
C22 0.0307(16) 0.0259(16) 0.0257(15) 0.0035(12) 0.0100(12) 0.0021(12)
C23 0.0341(17) 0.0315(17) 0.0233(15) 0.0030(12) 0.0091(12) 0.0027(13)
C24 0.0356(17) 0.0327(17) 0.0195(14) 0.0017(12) 0.0048(12) 0.0087(13)
C25 0.058(2) 0.0348(19) 0.0352(18) 0.0062(14) 0.0210(16) 0.0092(16)
C26 0.086(3) 0.043(2) 0.039(2) 0.0045(16) 0.038(2) 0.013(2)
C27 0.084(3) 0.039(2) 0.0289(18) -0.0021(15) 0.0201(18) 0.0198(19)
C28 0.050(2) 0.0286(18) 0.0312(17) 0.0001(13) 0.0063(15) 0.0108(15)
C29 0.0304(16) 0.0313(17) 0.0218(15) 0.0023(12) 0.0041(12) 0.0114(13)
C30 0.0404(19) 0.0280(17) 0.0318(18) 0.0006(13) 0.0064(14) 0.0023(13)
C31 0.0316(17) 0.0373(19) 0.0345(18) 0.0025(13) 0.0061(14) 0.0035(14)
C32 0.053(2) 0.065(3) 0.040(2) 0.0066(18) 0.0162(17) -0.008(2)
C33 0.049(2) 0.0283(18) 0.045(2) 0.0059(15) 0.0065(16) -0.0032(15)
C34 0.042(2) 0.0266(17) 0.049(2) 0.0101(14) 0.0010(16) -0.0014(14)
C35 0.0257(16) 0.0272(16) 0.0311(17) 0.0000(12) -0.0011(13) 0.0039(12)
C36 0.0375(19) 0.0287(18) 0.057(2) -0.0034(16) 0.0004(16) 0.0120(15)
C37 0.0370(19) 0.046(2) 0.050(2) -0.0150(17) 0.0067(16) 0.0183(16)
C38 0.0306(17) 0.052(2) 0.0381(19) -0.0079(16) 0.0099(14) 0.0075(16)
C39 0.0282(16) 0.0356(18) 0.0312(17) -0.0041(13) 0.0055(13) 0.0041(13)
C40 0.0221(14) 0.0263(15) 0.0256(15) -0.0026(12) -0.0031(12) 0.0053(12)
N1 0.0217(12) 0.0235(13) 0.0251(13) 0.0004(10) 0.0034(10) 0.0016(10)
N2 0.0195(11) 0.0245(12) 0.0211(12) -0.0005(9) 0.0053(9) 0.0012(10)
N3 0.0272(13) 0.0236(13) 0.0226(12) 0.0033(9) 0.0083(10) 0.0031(10)
N4 0.0344(14) 0.0278(14) 0.0230(13) 0.0000(10) 0.0085(11) 0.0060(11)
N5 0.0342(15) 0.0393(16) 0.0371(15) 0.0052(12) 0.0104(12) -0.0046(12)
O1 0.0366(12) 0.0278(12) 0.0292(11) 0.0018(9) 0.0117(9) 0.0046(9)
O2 0.0378(12) 0.0256(11) 0.0408(13) 0.0017(9) 0.0036(10) -0.0004(9)
Pd1 0.02459(13) 0.02172(13) 0.01997(13) 0.00074(8) 0.00626(9) 0.00338(9)

loop_
_atom_type_symbol
_atom_type_description
_atom_type_scat_dispersion_real
_atom_type_scat_dispersion_imag
_atom_type_scat_source
C C 0.0033 0.0016 'International Tables Vol C Tables 4.2.6.8 and 6.1.1.4'
H H 0.0000 0.0000 'International Tables Vol C Tables 4.2.6.8 and 6.1.1.4'
N N 0.0061 0.0033 'International Tables Vol C Tables 4.2.6.8 and 6.1.1.4'
O O 0.0106 0.0060 'International Tables Vol C Tables 4.2.6.8 and 6.1.1.4'
Pd Pd -0.9988 1.0072 'International Tables Vol C Tables 4.2.6.8 and 6.1.1.4'

loop_
_geom_angle_atom_site_label_1
_geom_angle_atom_site_label_2
_geom_angle_atom_site_label_3
_geom_angle
N1 C1 C2 118.2(2)
N1 C1 H1 120.9
C2 C1 H1 120.9
N2 C2 C3 107.2(2)
N2 C2 C1 113.7(2)
C3 C2 C1 138.8(3)
C4 C3 C2 107.1(2)
C4 C3 H3 126.4
C2 C3 H3 126.4
C3 C4 C5 107.8(2)
C3 C4 H4 126.1
C5 C4 H4 126.1
N2 C5 C4 107.9(2)
N2 C5 C6 121.2(2)
C4 C5 C6 130.5(2)
C19 C6 C5 114.6(2)
C19 C6 C18 110.7(2)
C5 C6 C18 112.9(2)
C19 C6 C7 109.3(2)
C5 C6 C7 107.6(2)
C18 C6 C7 100.7(2)
C8 C7 C12 121.6(3)
C8 C7 C6 128.2(3)
C12 C7 C6 110.2(2)
C7 C8 C9 117.7(3)
C7 C8 H8 121.1
C9 C8 H8 121.1
C10 C9 C8 121.2(3)
C10 C9 H9 119.4
C8 C9 H9 119.4
C11 C10 C9 121.0(3)
C11 C10 H10 119.5
C9 C10 H10 119.5
C10 C11 C12 119.0(3)
C10 C11 H11 120.5
C12 C11 H11 120.5
C7 C12 C11 119.5(3)
C7 C12 C13 109.3(2)
C11 C12 C13 131.2(3)
C14 C13 C18 120.0(3)
C14 C13 C12 131.3(3)
C18 C13 C12 108.7(3)
C15 C14 C13 119.4(3)
C15 C14 H14 120.3
C13 C14 H14 120.3
C16 C15 C14 120.7(3)
C16 C15 H15 119.7
C14 C15 H15 119.7
C15 C16 C17 121.0(3)
C15 C16 H16 119.5
C17 C16 H16 119.5
C18 C17 C16 118.4(3)
C18 C17 H17 120.8
C16 C17 H17 120.8
C17 C18 C13 120.5(3)
C17 C18 C6 128.4(3)
C13 C18 C6 111.1(2)
N3 C19 C20 107.8(2)
N3 C19 C6 121.3(2)
C20 C19 C6 130.2(2)
C21 C20 C19 107.9(3)
C21 C20 H20 126.1
C19 C20 H20 126.1
C20 C21 C22 106.6(3)
C20 C21 H21 126.7
C22 C21 H21 126.7
N3 C22 C21 108.0(2)
N3 C22 C23 113.2(3)
C21 C22 C23 138.7(3)
N4 C23 C22 118.6(3)
N4 C23 H23 120.7
C22 C23 H23 120.7
C25 C24 C29 119.9(3)
C25 C24 N4 120.5(3)
C29 C24 N4 119.6(3)
C24 C25 C26 119.5(3)
C24 C25 H25 120.2
C26 C25 H25 120.2
C27 C26 C25 120.2(3)
C27 C26 H26 119.9
C25 C26 H26 119.9
C26 C27 C28 121.1(3)
C26 C27 H27 119.4
C28 C27 H27 119.4
C27 C28 C29 119.4(3)
C27 C28 H28 120.3
C29 C28 H28 120.3
O1 C29 C28 123.5(3)
O1 C29 C24 116.8(2)
C28 C29 C24 119.7(3)
O1 C30 C31 107.6(2)
O1 C30 H30A 110.2
C31 C30 H30A 110.2
O1 C30 H30B 110.2
C31 C30 H30B 110.2
H30A C30 H30B 108.5
N5 C31 C30 111.1(2)
N5 C31 H31A 109.4
C30 C31 H31A 109.4
N5 C31 H31B 109.4
C30 C31 H31B 109.4
H31A C31 H31B 108.0
N5 C32 H32A 109.5
N5 C32 H32B 109.5
H32A C32 H32B 109.5
N5 C32 H32C 109.5
H32A C32 H32C 109.5
H32B C32 H32C 109.5
N5 C33 C34 118.9(3)
N5 C33 H33A 107.6
C34 C33 H33A 107.6
N5 C33 H33B 107.6
C34 C33 H33B 107.6
H33A C33 H33B 107.0
O2 C34 C33 114.3(2)
O2 C34 H34A 108.7
C33 C34 H34A 108.7
O2 C34 H34B 108.7
C33 C34 H34B 108.7
H34A C34 H34B 107.6
O2 C35 C36 125.0(3)
O2 C35 C40 116.4(3)
C36 C35 C40 118.6(3)
C37 C36 C35 120.5(3)
C37 C36 H36 119.7
C35 C36 H36 119.7
C38 C37 C36 120.9(3)
C38 C37 H37 119.6
C36 C37 H37 119.6
C37 C38 C39 119.2(3)
C37 C38 H38 120.4
C39 C38 H38 120.4
C38 C39 C40 121.1(3)
C38 C39 H39 119.5
C40 C39 H39 119.5
C39 C40 C35 119.7(3)
C39 C40 N1 118.0(3)
C35 C40 N1 122.3(3)
C1 N1 C40 119.9(2)
C1 N1 Pd1 111.95(18)
C40 N1 Pd1 127.83(18)
C5 N2 C2 109.9(2)
C5 N2 Pd1 133.19(19)
C2 N2 Pd1 115.99(18)
C19 N3 C22 109.6(2)
C19 N3 Pd1 133.20(19)
C22 N3 Pd1 116.21(18)
C23 N4 C24 117.5(2)
C23 N4 Pd1 110.86(18)
C24 N4 Pd1 131.57(18)
C32 N5 C31 110.6(3)
C32 N5 C33 111.9(3)
C31 N5 C33 115.5(3)
C29 O1 C30 116.3(2)
C35 O2 C34 119.5(2)
N3 Pd1 N2 87.87(9)
N3 Pd1 N1 165.92(9)
N2 Pd1 N1 79.99(9)
N3 Pd1 N4 80.01(9)
N2 Pd1 N4 167.86(9)
N1 Pd1 N4 111.95(9)

loop_
_geom_bond_atom_site_label_1
_geom_bond_atom_site_label_2
_geom_bond_distance
C1 N1 1.307(3)
C1 C2 1.409(4)
C1 H1 0.9500
C2 N2 1.383(3)
C2 C3 1.404(4)
C3 C4 1.389(4)
C3 H3 0.9500
C4 C5 1.405(4)
C4 H4 0.9500
C5 N2 1.344(3)
C5 C6 1.520(4)
C6 C19 1.516(4)
C6 C18 1.530(4)
C6 C7 1.548(3)
C7 C8 1.375(4)
C7 C12 1.396(4)
C8 C9 1.400(4)
C8 H8 0.9500
C9 C10 1.376(5)
C9 H9 0.9500
C10 C11 1.371(5)
C10 H10 0.9500
C11 C12 1.401(4)
C11 H11 0.9500
C12 C13 1.459(4)
C13 C14 1.381(4)
C13 C18 1.397(4)
C14 C15 1.376(5)
C14 H14 0.9500
C15 C16 1.370(5)
C15 H15 0.9500
C16 C17 1.391(4)
C16 H16 0.9500
C17 C18 1.382(4)
C17 H17 0.9500
C19 N3 1.342(3)
C19 C20 1.408(4)
C20 C21 1.384(4)
C20 H20 0.9500
C21 C22 1.402(4)
C21 H21 0.9500
C22 N3 1.371(3)
C22 C23 1.409(4)
C23 N4 1.315(4)
C23 H23 0.9500
C24 C25 1.387(4)
C24 C29 1.404(4)
C24 N4 1.432(4)
C25 C26 1.392(4)
C25 H25 0.9500
C26 C27 1.371(5)
C26 H26 0.9500
C27 C28 1.382(5)
C27 H27 0.9500
C28 C29 1.390(4)
C28 H28 0.9500
C29 O1 1.363(3)
C30 O1 1.432(3)
C30 C31 1.517(4)
C30 H30A 0.9900
C30 H30B 0.9900
C31 N5 1.469(4)
C31 H31A 0.9900
C31 H31B 0.9900
C32 N5 1.453(4)
C32 H32A 0.9800
C32 H32B 0.9800
C32 H32C 0.9800
C33 N5 1.476(4)
C33 C34 1.511(4)
C33 H33A 0.9900
C33 H33B 0.9900
C34 O2 1.451(3)
C34 H34A 0.9900
C34 H34B 0.9900
C35 O2 1.369(4)
C35 C36 1.392(4)
C35 C40 1.400(4)
C36 C37 1.384(5)
C36 H36 0.9500
C37 C38 1.369(5)
C37 H37 0.9500
C38 C39 1.382(4)
C38 H38 0.9500
C39 C40 1.387(4)
C39 H39 0.9500
C40 N1 1.430(3)
N1 Pd1 2.078(2)
N2 Pd1 1.941(2)
N3 Pd1 1.934(2)
N4 Pd1 2.080(2)

loop_
_geom_torsion_atom_site_label_1
_geom_torsion_atom_site_label_2
_geom_torsion_atom_site_label_3
_geom_torsion_atom_site_label_4
_geom_torsion
N1 C1 C2 N2 -1.0(4)
N1 C1 C2 C3 172.3(3)
N2 C2 C3 C4 0.8(3)
C1 C2 C3 C4 -172.7(3)
C2 C3 C4 C5 -0.3(3)
C3 C4 C5 N2 -0.4(3)
C3 C4 C5 C6 -172.7(3)
N2 C5 C6 C19 32.7(3)
C4 C5 C6 C19 -155.9(3)
N2 C5 C6 C18 160.7(2)
C4 C5 C6 C18 -27.9(4)
N2 C5 C6 C7 -89.2(3)
C4 C5 C6 C7 82.2(3)
C19 C6 C7 C8 -61.7(4)
C5 C6 C7 C8 63.4(3)
C18 C6 C7 C8 -178.3(3)
C19 C6 C7 C12 118.2(2)
C5 C6 C7 C12 -116.7(2)
C18 C6 C7 C12 1.6(3)
C12 C7 C8 C9 0.0(4)
C6 C7 C8 C9 179.9(3)
C7 C8 C9 C10 1.3(4)
C8 C9 C10 C11 -1.1(5)
C9 C10 C11 C12 -0.6(5)
C8 C7 C12 C11 -1.6(4)
C6 C7 C12 C11 178.5(3)
C8 C7 C12 C13 177.3(3)
C6 C7 C12 C13 -2.6(3)
C10 C11 C12 C7 1.9(5)
C10 C11 C12 C13 -176.8(3)
C7 C12 C13 C14 -174.7(3)
C11 C12 C13 C14 4.1(6)
C7 C12 C13 C18 2.5(3)
C11 C12 C13 C18 -178.7(3)
C18 C13 C14 C15 -0.2(5)
C12 C13 C14 C15 176.8(3)
C13 C14 C15 C16 1.5(5)
C14 C15 C16 C17 -1.1(5)
C15 C16 C17 C18 -0.6(5)
C16 C17 C18 C13 1.9(4)
C16 C17 C18 C6 -175.3(3)
C14 C13 C18 C17 -1.5(4)
C12 C13 C18 C17 -179.1(3)
C14 C13 C18 C6 176.1(3)
C12 C13 C18 C6 -1.5(3)
C19 C6 C18 C17 61.8(4)
C5 C6 C18 C17 -68.2(4)
C7 C6 C18 C17 177.4(3)
C19 C6 C18 C13 -115.6(3)
C5 C6 C18 C13 114.4(3)
C7 C6 C18 C13 0.0(3)
C5 C6 C19 N3 -33.6(3)
C18 C6 C19 N3 -162.6(2)
C7 C6 C19 N3 87.4(3)
C5 C6 C19 C20 157.2(3)
C18 C6 C19 C20 28.2(4)
C7 C6 C19 C20 -81.9(3)
N3 C19 C20 C21 1.1(3)
C6 C19 C20 C21 171.4(3)
C19 C20 C21 C22 -0.4(3)
C20 C21 C22 N3 -0.4(3)
C20 C21 C22 C23 -177.5(4)
N3 C22 C23 N4 4.5(4)
C21 C22 C23 N4 -178.5(3)
C29 C24 C25 C26 -3.4(5)
N4 C24 C25 C26 175.2(3)
C24 C25 C26 C27 -0.4(5)
C25 C26 C27 C28 2.3(6)
C26 C27 C28 C29 -0.5(5)
C27 C28 C29 O1 179.0(3)
C27 C28 C29 C24 -3.3(4)
C25 C24 C29 O1 -176.9(3)
N4 C24 C29 O1 4.5(4)
C25 C24 C29 C28 5.2(4)
N4 C24 C29 C28 -173.3(3)
O1 C30 C31 N5 171.6(2)
N5 C33 C34 O2 62.0(4)
O2 C35 C36 C37 178.5(3)
C40 C35 C36 C37 -0.6(5)
C35 C36 C37 C38 1.3(5)
C36 C37 C38 C39 -0.6(5)
C37 C38 C39 C40 -0.8(5)
C38 C39 C40 C35 1.5(4)
C38 C39 C40 N1 179.4(3)
O2 C35 C40 C39 -180.0(2)
C36 C35 C40 C39 -0.7(4)
O2 C35 C40 N1 2.2(4)
C36 C35 C40 N1 -178.6(3)
C2 C1 N1 C40 -176.0(2)
C2 C1 N1 Pd1 -2.0(3)
C39 C40 N1 C1 130.4(3)
C35 C40 N1 C1 -51.7(4)
C39 C40 N1 Pd1 -42.6(3)
C35 C40 N1 Pd1 135.3(2)
C4 C5 N2 C2 1.0(3)
C6 C5 N2 C2 174.1(2)
C4 C5 N2 Pd1 169.20(19)
C6 C5 N2 Pd1 -17.7(4)
C3 C2 N2 C5 -1.1(3)
C1 C2 N2 C5 174.2(2)
C3 C2 N2 Pd1 -171.61(17)
C1 C2 N2 Pd1 3.7(3)
C20 C19 N3 C22 -1.4(3)
C6 C19 N3 C22 -172.7(2)
C20 C19 N3 Pd1 -169.2(2)
C6 C19 N3 Pd1 19.4(4)
C21 C22 N3 C19 1.1(3)
C23 C22 N3 C19 179.0(2)
C21 C22 N3 Pd1 171.3(2)
C23 C22 N3 Pd1 -10.8(3)
C22 C23 N4 C24 -173.7(3)
C22 C23 N4 Pd1 3.3(3)
C25 C24 N4 C23 -50.4(4)
C29 C24 N4 C23 128.1(3)
C25 C24 N4 Pd1 133.3(3)
C29 C24 N4 Pd1 -48.2(4)
C30 C31 N5 C32 166.3(3)
C30 C31 N5 C33 -65.3(3)
C34 C33 N5 C32 57.7(4)
C34 C33 N5 C31 -70.0(4)
C28 C29 O1 C30 -19.5(4)
C24 C29 O1 C30 162.7(2)
C31 C30 O1 C29 -162.2(2)
C36 C35 O2 C34 21.7(4)
C40 C35 O2 C34 -159.1(3)
C33 C34 O2 C35 67.3(4)
C19 N3 Pd1 N2 -2.3(3)
C22 N3 Pd1 N2 -169.6(2)
C19 N3 Pd1 N1 28.0(5)
C22 N3 Pd1 N1 -139.2(3)
C19 N3 Pd1 N4 177.0(3)
C22 N3 Pd1 N4 9.8(2)
C5 N2 Pd1 N3 1.5(2)
C2 N2 Pd1 N3 169.16(19)
C5 N2 Pd1 N1 -171.4(3)
C2 N2 Pd1 N1 -3.68(18)
C5 N2 Pd1 N4 -1.6(6)
C2 N2 Pd1 N4 166.1(4)
C1 N1 Pd1 N3 -27.8(5)
C40 N1 Pd1 N3 145.7(3)
C1 N1 Pd1 N2 3.05(18)
C40 N1 Pd1 N2 176.5(2)
C1 N1 Pd1 N4 -174.64(18)
C40 N1 Pd1 N4 -1.2(2)
C23 N4 Pd1 N3 -7.0(2)
C24 N4 Pd1 N3 169.5(3)
C23 N4 Pd1 N2 -3.9(6)
C24 N4 Pd1 N2 172.6(4)
C23 N4 Pd1 N1 165.25(19)
C24 N4 Pd1 N1 -18.3(3)
